data_9013983
loop_
_publ_author_name
'Yakubivich, O. V.'
'Pekov, I. V.'
'Steele, I. M.'
'Massa, W.'
'Chukanov, N. V.'

_publ_section_title
;Alkali metals in beryl and their role in the formation of derivative
 structural motifs: Comparative crystal chemistry of vorobyevite and
 pezzottaite Locality: Lipovka pegmatite field, Rezh District, Central Urals,
 Urals Region, Russia Note: T = 100 K Note: variety vorobyevite Note:
 Coordinates of O1 and O2 corrected by Yakubivich
;
_journal_name_full 'Crystallography Reports'
_journal_page_first 399
_journal_page_last 412
_journal_paper_doi 10.1134/S1063774509030067
_journal_volume 54
_journal_year 2009
_chemical_compound_source 'Lipovka pegmatite field, Rezh District, Central Urals, Urals Region, Russia'
_chemical_formula_sum 'Al2 Be2.34 Cs0.079 H2 Li0.66 Na0.419 O18.19 Si6'
_chemical_name_mineral Beryl
_space_group_IT_number 192
_symmetry_space_group_name_Hall '-P 6 2c'
_symmetry_space_group_name_H-M 'P 6/m c c'
_cell_angle_alpha 90
_cell_angle_beta 90
_cell_angle_gamma 120
_cell_formula_units_Z 2
_cell_length_a 9.2101
_cell_length_b 9.2101
_cell_length_c 9.2179
_cell_volume 677.160
_database_code_amcsd 0012414
_diffrn_ambient_temperature 100
_exptl_crystal_density_diffrn 2.753
_cod_original_formula_sum 'Cs.079 O18.19 Na.419 (Li.66 Be2.34) Al2 Si6 H2'
_cod_database_code 9013983

loop_
_space_group_symop_operation_xyz
x,y,z
-x,-x+y,1/2+z
x,x-y,1/2-z
-x+y,-x,-z
x-y,x,z
-y,-x,1/2+z
y,x,1/2-z
y,-x+y,-z
-y,x-y,z
x-y,-y,1/2+z
-x+y,y,1/2-z
x,y,-z
-x,-y,z
x,x-y,1/2+z
-x,-x+y,1/2-z
x-y,x,-z
-x+y,-x,z
y,x,1/2+z
-y,-x,1/2-z
-y,x-y,-z
y,-x+y,z
-x+y,y,1/2+z
x-y,-y,1/2-z
-x,-y,-z

loop_
_atom_site_label
_atom_site_fract_x
_atom_site_fract_y
_atom_site_fract_z
_atom_site_occupancy
_atom_site_U_iso_or_equiv
_atom_site_type_symbol
_atom_site_attached_hydrogens
Cs 0.00000 0.00000 0.25000 0.07900 0.03220 Cs 0
Wat 0.00000 0.00000 0.25000 0.19000 0.03220 O 2
Na1 0.00000 0.00000 0.00000 0.15500 0.01400 Na 0
Na2 0.20400 0.15900 0.23100 0.01000 0.04600 Na 0
Na3 0.09500 0.11800 0.20100 0.01200 0.04600 Na 0
Li 0.50000 0.00000 0.25000 0.22000 0.00900 Li 0
Be 0.50000 0.00000 0.25000 0.78000 0.00900 Be 0
Al 0.66667 0.33333 0.25000 1.00000 0.00820 Al 0
Si 0.38846 0.11726 0.00000 1.00000 0.00830 Si 0
O1 0.49888 0.14661 0.14500 1.00000 0.01070 O 0
O2 0.23580 -0.07170 0.00000 1.00000 0.01210 O 0

loop_
_cod_changelog_entry_id
_cod_changelog_entry_author
_cod_changelog_entry_date
_cod_changelog_entry_text
1
;cod-tools version 3.8.0
Id: cif_guess_AMCSD_atom_types 9581 2023-05-17 12:35:41Z saulius
;
2023-05-18T11:42:42+03:00
;Derived atom types and hydrogen counts
from atom names that follow the AMCSD naming convention
(Wat == water, O-H == hydroxyl).
;

loop_
_cod_related_entry_id
_cod_related_entry_database
_cod_related_entry_code
1 AMCSD 0012414
